data_7130647
loop_
_publ_author_name
'Wang, Ping'
'Xue, Ziqian'
'Ken-Ichi, Otake'
'Kitagawa, Susumu'

_publ_section_title
;
 Nitroxyl radical-containing flexible porous coordination polymer for
 controllable size-aelective aerobic oxidation of alcohols.
;
_journal_issue 64
_journal_name_full 'Chemical communications (Cambridge, England)'
_journal_page_first 9026
_journal_page_last 9029
_journal_paper_doi 10.1039/d2cc02772k
_journal_volume 58
_journal_year 2022
_chemical_formula_moiety 'C86 H87 N8 O14 Zn2, +9.5[C H2 Cl2]'
_chemical_formula_sum 'C95.5 H106 Cl19 N8 O14 Zn2'
_chemical_formula_weight 2394.33
_space_group_crystal_system monoclinic
_space_group_IT_number 15
_space_group_name_Hall '-C 2yc'
_space_group_name_H-M_alt 'C 1 2/c 1'
_atom_sites_solution_hydrogens geom
_audit_creation_method SHELXL-2018/1
_audit_update_record
;
2022-07-07 deposited with the CCDC.	2022-07-13 downloaded from the CCDC.
;
_cell_angle_alpha 90
_cell_angle_beta 104.199(7)
_cell_angle_gamma 90
_cell_formula_units_Z 8
_cell_length_a 26.173(13)
_cell_length_b 28.219(14)
_cell_length_c 35.844(18)
_cell_measurement_reflns_used 5098
_cell_measurement_temperature 100(2)
_cell_measurement_theta_max 31.50
_cell_measurement_theta_min 3.53
_cell_volume 25665(2)
_computing_cell_refinement 'RAPID AUTO'
_computing_data_collection 'RAPID AUTO (Rigaku, ????)'
_computing_data_reduction 'RAPID AUTO'
_computing_molecular_graphics 'Yadokari-XG (Wakita, Nemoto et al., 2009)'
_computing_publication_material 'Yadokari-XG (Wakita, Nemoto et al., 2009)'
_computing_structure_refinement 'SHELXL-2018/1 (Sheldrick, 2018)'
_computing_structure_solution 'SHELXT 2018/2 (Sheldrick, 2018)'
_diffrn_ambient_temperature 100(2)
_diffrn_measured_fraction_theta_full 0.999
_diffrn_measured_fraction_theta_max 0.999
_diffrn_measurement_device_type 'Rigaku 1/4-chi goniometer'
_diffrn_measurement_method \w
_diffrn_radiation_type synchrotron
_diffrn_radiation_wavelength 0.4125
_diffrn_reflns_av_R_equivalents 0.1095
_diffrn_reflns_av_unetI/netI 0.0886
_diffrn_reflns_Laue_measured_fraction_full 0.999
_diffrn_reflns_Laue_measured_fraction_max 0.999
_diffrn_reflns_limit_h_max 33
_diffrn_reflns_limit_h_min -33
_diffrn_reflns_limit_k_max 36
_diffrn_reflns_limit_k_min -36
_diffrn_reflns_limit_l_max 46
_diffrn_reflns_limit_l_min -46
_diffrn_reflns_number 29390
_diffrn_reflns_point_group_measured_fraction_full 0.999
_diffrn_reflns_point_group_measured_fraction_max 0.999
_diffrn_reflns_theta_full 14.330
_diffrn_reflns_theta_max 15.537
_diffrn_reflns_theta_min 0.626
_exptl_absorpt_coefficient_mu 0.103
_exptl_absorpt_correction_T_max 1.0000
_exptl_absorpt_correction_T_min 0.6614
_exptl_absorpt_correction_type multi-scan
_exptl_absorpt_process_details 'ABSCOR (Rigaku, 1995)'
_exptl_crystal_colour 'light yellow'
_exptl_crystal_density_diffrn 0.822
_exptl_crystal_description block
_exptl_crystal_F_000 6648
_exptl_crystal_size_max 0.15
_exptl_crystal_size_mid 0.15
_exptl_crystal_size_min 0.15
_refine_diff_density_max 1.781
_refine_diff_density_min -1.919
_refine_diff_density_rms 0.108
_refine_ls_extinction_method none
_refine_ls_goodness_of_fit_ref 1.141
_refine_ls_hydrogen_treatment constr
_refine_ls_matrix_type full
_refine_ls_number_parameters 950
_refine_ls_number_reflns 29390
_refine_ls_number_restraints 610
_refine_ls_restrained_S_all 1.182
_refine_ls_R_factor_all 0.1483
_refine_ls_R_factor_gt 0.1146
_refine_ls_shift/su_max 0.005
_refine_ls_shift/su_mean 0.000
_refine_ls_structure_factor_coef Fsqd
_refine_ls_weighting_details 'w=1/[\s^2^(Fo^2^)+(0.2000P)^2^] where P=(Fo^2^+2Fc^2^)/3'
_refine_ls_weighting_scheme calc
_refine_ls_wR_factor_gt 0.3275
_refine_ls_wR_factor_ref 0.3471
_reflns_Friedel_coverage 0.000
_reflns_number_gt 17498
_reflns_number_total 29390
_reflns_threshold_expression 'I > 2\s(I)'
_cod_data_source_file d2cc02772k2.cif
_cod_data_source_block DT-PCP-DCM
_cod_original_cell_volume 25665(22)
_cod_original_sg_symbol_H-M 'C 2/c'
_cod_original_formula_sum 'C95.5 H106 N8 O14 Zn2 Cl19'
_cod_database_code 7130647
_shelx_shelxl_version_number 2018/1
_shelx_space_group_comment
;
The symmetry employed for this shelxl refinement is uniquely defined
by the following loop, which should always be used as a source of
symmetry information in preference to the above space-group names.
They are only intended as comments.
;
_shelx_estimated_absorpt_t_min 0.990
_shelx_estimated_absorpt_t_max 0.990

loop_
_space_group_symop_operation_xyz
'x, y, z'
'-x, y, -z+1/2'
'x+1/2, y+1/2, z'
'-x+1/2, y+1/2, -z+1/2'
'-x, -y, -z'
'x, -y, z-1/2'
'-x+1/2, -y+1/2, -z'
'x+1/2, -y+1/2, z-1/2'

loop_
_atom_site_label
_atom_site_type_symbol
_atom_site_fract_x
_atom_site_fract_y
_atom_site_fract_z
_atom_site_U_iso_or_equiv
_atom_site_adp_type
_atom_site_occupancy
_atom_site_site_symmetry_order
_atom_site_calc_flag
_atom_site_refinement_flags_posn
_atom_site_refinement_flags_adp
_atom_site_refinement_flags_occupancy
_atom_site_disorder_assembly
_atom_site_disorder_group
C1 C 0.6387(2) 1.0402(2) 0.47625(15) 0.0667(14) Uani 1 1 d . . . . .
H1 H 0.664038 1.060372 0.492143 0.080 Uiso 1 1 calc R U . . .
C2 C 0.6403(3) 1.0341(3) 0.43906(17) 0.084(2) Uani 1 1 d . . . . .
H2 H 0.667299 1.048529 0.429493 0.101 Uiso 1 1 calc R U . . .
C3 C 0.6020(2) 1.0063(2) 0.41500(14) 0.0680(14) Uani 1 1 d . . . . .
C4 C 0.5653(2) 0.9844(2) 0.43068(14) 0.0615(13) Uani 1 1 d . . . . .
H3 H 0.539233 0.964346 0.415419 0.074 Uiso 1 1 calc R U . . .
C5 C 0.56704(19) 0.9920(2) 0.46918(13) 0.0567(12) Uani 1 1 d . . . . .
H4 H 0.541399 0.977206 0.479994 0.068 Uiso 1 1 calc R U . . .
C6 C 0.6034(3) 0.9981(2) 0.37488(15) 0.0772(17) Uani 1 1 d . . . . .
C7 C 0.6225(4) 1.0337(3) 0.3544(2) 0.109(3) Uani 1 1 d . . . . .
H5 H 0.632187 1.063749 0.366009 0.131 Uiso 1 1 calc R U . . .
C8 C 0.6271(4) 1.0251(3) 0.31800(19) 0.112(3) Uani 1 1 d . . . . .
H6 H 0.641385 1.048880 0.304757 0.134 Uiso 1 1 calc R U . . .
C9 C 0.6114(3) 0.9828(3) 0.30013(16) 0.0823(18) Uani 1 1 d . . . . .
C10 C 0.5900(2) 0.9479(3) 0.31910(15) 0.0740(16) Uani 1 1 d . . . . .
C11 C 0.5862(3) 0.9567(3) 0.35610(16) 0.0827(19) Uani 1 1 d . . . . .
H7 H 0.571061 0.933180 0.369061 0.099 Uiso 1 1 calc R U . . .
C12 C 0.6676(2) 0.9819(3) 0.21303(16) 0.0781(17) Uani 1 1 d . . . . .
H8 H 0.699429 0.990516 0.206548 0.094 Uiso 1 1 calc R U . . .
C13 C 0.6643(3) 0.9861(3) 0.25087(17) 0.092(2) Uani 1 1 d . . . . .
H9 H 0.694091 0.996070 0.270232 0.111 Uiso 1 1 calc R U . . .
C14 C 0.6175(3) 0.9756(2) 0.26023(16) 0.0791(18) Uani 1 1 d . . . . .
C15 C 0.5766(2) 0.9592(2) 0.23154(15) 0.0651(14) Uani 1 1 d . . . . .
H10 H 0.544107 0.950432 0.237009 0.078 Uiso 1 1 calc R U . . .
C16 C 0.5831(2) 0.9556(2) 0.19486(14) 0.0581(12) Uani 1 1 d . . . . .
H11 H 0.554323 0.944813 0.174983 0.070 Uiso 1 1 calc R U . . .
C17 C 0.5743(3) 0.8992(3) 0.30202(16) 0.0815(18) Uani 1 1 d . . . . .
C18 C 0.6502(5) 0.8043(4) 0.2168(2) 0.213(6) Uani 1 1 d D U . . .
C19 C 0.6453(7) 0.8404(4) 0.2440(3) 0.215(6) Uani 1 1 d D U . . .
H33 H 0.638697 0.870592 0.229544 0.258 Uiso 1 1 calc R U . . .
H34 H 0.680247 0.843473 0.262316 0.258 Uiso 1 1 calc R U . . .
C20 C 0.6067(5) 0.8375(3) 0.2669(3) 0.147(4) Uani 1 1 d D U . . .
H82 H 0.571273 0.841180 0.248675 0.176 Uiso 1 1 calc R U . . .
C21 C 0.6083(8) 0.7923(5) 0.2823(4) 0.226(6) Uani 1 1 d D U . . .
H35 H 0.582278 0.789995 0.298107 0.272 Uiso 1 1 calc R U . . .
H36 H 0.643716 0.786420 0.299238 0.272 Uiso 1 1 calc R U . . .
C22 C 0.5952(7) 0.7517(4) 0.2482(4) 0.251(7) Uani 1 1 d D U . . .
C23 C 0.5975(9) 0.7058(5) 0.2682(5) 0.324(13) Uani 1 1 d D U . . .
H46 H 0.568882 0.704110 0.281432 0.486 Uiso 1 1 calc R U . . .
H47 H 0.593690 0.679967 0.249493 0.486 Uiso 1 1 calc R U . . .
H48 H 0.631458 0.702851 0.287145 0.486 Uiso 1 1 calc R U . . .
C24 C 0.5417(4) 0.7545(8) 0.2190(6) 0.376(16) Uani 1 1 d D U . . .
H91 H 0.546630 0.765605 0.194229 0.563 Uiso 1 1 calc R U . . .
H92 H 0.518823 0.776739 0.228352 0.563 Uiso 1 1 calc R U . . .
H93 H 0.525283 0.723084 0.215791 0.563 Uiso 1 1 calc R U . . .
C25 C 0.7083(4) 0.7986(6) 0.2142(4) 0.326(13) Uani 1 1 d D U . . .
H52 H 0.710336 0.773751 0.195460 0.490 Uiso 1 1 calc R U . . .
H53 H 0.720800 0.828614 0.205874 0.490 Uiso 1 1 calc R U . . .
H54 H 0.730439 0.789819 0.239444 0.490 Uiso 1 1 calc R U . . .
C26 C 0.6208(5) 0.8134(5) 0.1760(3) 0.187(6) Uani 1 1 d D U . . .
H55 H 0.626539 0.787006 0.159761 0.281 Uiso 1 1 calc R U . . .
H56 H 0.583108 0.816344 0.174670 0.281 Uiso 1 1 calc R U . . .
H57 H 0.633623 0.842846 0.167002 0.281 Uiso 1 1 calc R U . . .
C27 C 0.55591(18) 0.96131(16) 0.58515(14) 0.0482(10) Uani 1 1 d . . . . .
C28 C 0.5190(2) 0.92226(19) 0.58573(15) 0.0606(13) Uani 1 1 d . . . . .
C29 C 0.5115(3) 0.9055(3) 0.62046(18) 0.101(3) Uani 1 1 d . . . . .
H12 H 0.532035 0.918142 0.643943 0.122 Uiso 1 1 calc R U . . .
C30 C 0.4757(3) 0.8720(3) 0.6213(2) 0.114(3) Uani 1 1 d . . . . .
H13 H 0.470459 0.861820 0.645371 0.137 Uiso 1 1 calc R U . . .
C31 C 0.4461(3) 0.8519(3) 0.5875(2) 0.100(2) Uani 1 1 d . . . . .
C32 C 0.4544(2) 0.8668(2) 0.55337(19) 0.0769(17) Uani 1 1 d . . . . .
H14 H 0.434349 0.853601 0.529941 0.092 Uiso 1 1 calc R U . . .
C33 C 0.4913(2) 0.90051(19) 0.55273(16) 0.0642(13) Uani 1 1 d . . . . .
H15 H 0.498029 0.909230 0.528787 0.077 Uiso 1 1 calc R U . . .
C34 C 0.4072(2) 0.8148(2) 0.5900(2) 0.123(3) Uani 1 1 d G . . . .
C35 C 0.41907(18) 0.7762(2) 0.6147(2) 0.162(5) Uani 1 1 d G . . . .
H16 H 0.453946 0.771887 0.629945 0.195 Uiso 1 1 calc R U . . .
C36 C 0.3800(2) 0.7438(2) 0.6169(2) 0.154(5) Uani 1 1 d G . . . .
H17 H 0.388086 0.717339 0.633772 0.184 Uiso 1 1 calc R U . . .
C37 C 0.3289(2) 0.7500(2) 0.5946(2) 0.155(5) Uani 1 1 d G . . . .
C38 C 0.31703(18) 0.7887(2) 0.5699(2) 0.260(11) Uani 1 1 d DG . . . .
C39 C 0.3561(2) 0.8211(2) 0.5676(2) 0.171(6) Uani 1 1 d G . . . .
H18 H 0.348014 0.847485 0.550802 0.205 Uiso 1 1 calc R U . . .
C40 C 0.2905(3) 0.7086(3) 0.5907(3) 0.125(4) Uani 1 1 d . . . . .
C41 C 0.2849(4) 0.6912(3) 0.6245(2) 0.131(4) Uani 1 1 d . . . . .
H19 H 0.304843 0.703400 0.648351 0.157 Uiso 1 1 calc R U . . .
C42 C 0.2496(3) 0.6555(3) 0.6233(2) 0.103(3) Uani 1 1 d . . . . .
H20 H 0.245991 0.642147 0.646849 0.124 Uiso 1 1 calc R U . . .
C43 C 0.2189(3) 0.6378(2) 0.58945(17) 0.0776(17) Uani 1 1 d . . . . .
C44 C 0.2265(3) 0.6561(3) 0.5554(2) 0.106(3) Uani 1 1 d . . . . .
H21 H 0.206225 0.644584 0.531423 0.127 Uiso 1 1 calc R U . . .
C45 C 0.2628(3) 0.6904(3) 0.5562(2) 0.121(3) Uani 1 1 d . . . . .
H22 H 0.269094 0.701857 0.532853 0.145 Uiso 1 1 calc R U . . .
C46 C 0.17992(18) 0.60004(17) 0.58903(15) 0.0523(11) Uani 1 1 d . . . . .
C57 C 0.6971(2) 0.97467(18) 0.60143(15) 0.0557(11) Uani 1 1 d . . . . .
C58 C 0.7359(2) 0.9386(2) 0.59909(16) 0.0692(15) Uani 1 1 d . . . . .
C59 C 0.7609(3) 0.9115(3) 0.63082(17) 0.088(2) Uani 1 1 d . . . . .
H23 H 0.754338 0.918256 0.655193 0.105 Uiso 1 1 calc R U . . .
C60 C 0.7935(3) 0.8767(3) 0.6279(2) 0.095(2) Uani 1 1 d . . . . .
H24 H 0.809120 0.858836 0.650308 0.114 Uiso 1 1 calc R U . . .
C61 C 0.8061(3) 0.8648(3) 0.5929(2) 0.105(3) Uani 1 1 d . . . . .
C62 C 0.7829(3) 0.8947(3) 0.5608(2) 0.101(3) Uani 1 1 d . . . . .
H25 H 0.790923 0.889441 0.536650 0.121 Uiso 1 1 calc R U . . .
C63 C 0.7498(3) 0.9300(3) 0.56449(17) 0.091(2) Uani 1 1 d . . . . .
H26 H 0.735596 0.949681 0.542930 0.109 Uiso 1 1 calc R U . . .
C64 C 0.8426(3) 0.8269(2) 0.58943(16) 0.103(3) Uani 1 1 d G . . . .
C65 C 0.8829(3) 0.8156(3) 0.62131(15) 0.208(8) Uani 1 1 d G . . . .
H27 H 0.888039 0.833969 0.644123 0.249 Uiso 1 1 calc R U . . .
C66 C 0.9159(3) 0.7774(3) 0.61980(15) 0.230(9) Uani 1 1 d G . . . .
H28 H 0.943484 0.769626 0.641588 0.276 Uiso 1 1 calc R U . . .
C67 C 0.9084(2) 0.75044(19) 0.58642(16) 0.089(2) Uani 1 1 d G . . . .
C68 C 0.8680(3) 0.7618(2) 0.55454(14) 0.149(4) Uani 1 1 d G . . . .
H29 H 0.862959 0.743356 0.531727 0.179 Uiso 1 1 calc R U . . .
C69 C 0.8351(2) 0.8000(2) 0.55605(14) 0.145(4) Uani 1 1 d G U . . .
C70 C 0.9430(3) 0.7097(2) 0.5850(2) 0.0840(19) Uani 1 1 d . . . . .
C71 C 0.9632(3) 0.6819(3) 0.61658(18) 0.0828(19) Uani 1 1 d . . . . .
H37 H 0.954432 0.689126 0.640149 0.099 Uiso 1 1 calc R U . . .
C72 C 0.9946(2) 0.6454(2) 0.61534(16) 0.0691(14) Uani 1 1 d . . . . .
H30 H 1.008693 0.627726 0.638114 0.083 Uiso 1 1 calc R U . . .
C73 C 1.0071(2) 0.63243(19) 0.58121(15) 0.0583(12) Uani 1 1 d . . . . .
C74 C 0.9862(3) 0.6585(2) 0.54876(18) 0.0839(19) Uani 1 1 d . . . . .
H31 H 0.994549 0.650597 0.525175 0.101 Uiso 1 1 calc R U . . .
C75 C 0.9542(3) 0.6952(3) 0.5502(2) 0.099(2) Uani 1 1 d . . . . .
H32 H 0.938585 0.711789 0.527117 0.119 Uiso 1 1 calc R U . . .
C76 C 1.04368(19) 0.59109(18) 0.58070(14) 0.0540(11) Uani 1 1 d . . . . .
C77 C 0.7917(7) 0.8051(5) 0.5230(4) 0.192(6) Uani 1 1 d . U . . .
C78 C 0.7683(6) 0.8071(6) 0.3827(4) 0.200(6) Uani 1 1 d D U . . .
C79 C 0.8031(6) 0.7994(7) 0.4235(4) 0.215(6) Uani 1 1 d . U . . .
H38 H 0.837339 0.815688 0.426348 0.258 Uiso 1 1 calc R U . . .
H39 H 0.809970 0.765120 0.428285 0.258 Uiso 1 1 calc R U . . .
C80 C 0.7737(6) 0.8198(6) 0.4530(3) 0.199(6) Uani 1 1 d . U . . .
H83 H 0.741101 0.801072 0.452561 0.238 Uiso 1 1 calc R U . . .
C81 C 0.7599(6) 0.8735(6) 0.4452(4) 0.210(6) Uani 1 1 d . U . . .
H40 H 0.744693 0.886509 0.465718 0.252 Uiso 1 1 calc R U . . .
H41 H 0.792314 0.891615 0.445042 0.252 Uiso 1 1 calc R U . . .
C82 C 0.7196(4) 0.8783(5) 0.4055(4) 0.149(4) Uani 1 1 d D U . . .
C83 C 0.7258(6) 0.7700(6) 0.3694(5) 0.285(11) Uani 1 1 d D U . . .
H58 H 0.741599 0.738324 0.373133 0.427 Uiso 1 1 calc R U . . .
H59 H 0.699238 0.772849 0.384398 0.427 Uiso 1 1 calc R U . . .
H60 H 0.709002 0.774794 0.342064 0.427 Uiso 1 1 calc R U . . .
C84 C 0.8023(5) 0.8060(6) 0.3547(4) 0.217(7) Uani 1 1 d D U . . .
H61 H 0.820779 0.775553 0.356730 0.326 Uiso 1 1 calc R U . . .
H62 H 0.780254 0.809924 0.328538 0.326 Uiso 1 1 calc R U . . .
H63 H 0.828081 0.831791 0.360573 0.326 Uiso 1 1 calc R U . . .
C85 C 0.6646(5) 0.8641(5) 0.4055(4) 0.183(5) Uani 1 1 d D U . . .
H64 H 0.663639 0.830190 0.411091 0.274 Uiso 1 1 calc R U . . .
H65 H 0.652888 0.882183 0.425288 0.274 Uiso 1 1 calc R U . . .
H66 H 0.641134 0.870771 0.380248 0.274 Uiso 1 1 calc R U . . .
C86 C 0.7192(5) 0.9305(5) 0.3969(4) 0.199(6) Uani 1 1 d D U . . .
H67 H 0.754842 0.940830 0.396687 0.298 Uiso 1 1 calc R U . . .
H68 H 0.695302 0.936623 0.371670 0.298 Uiso 1 1 calc R U . . .
H69 H 0.707055 0.948035 0.416710 0.298 Uiso 1 1 calc R U . . .
N1 N 0.60317(15) 1.01913(14) 0.49127(11) 0.0485(8) Uani 1 1 d . . . . .
N2 N 0.62815(15) 0.96654(13) 0.18607(11) 0.0486(9) Uani 1 1 d . . . . .
N3 N 0.6129(3) 0.8758(2) 0.29275(16) 0.104(2) Uani 1 1 d . . . . .
H85 H 0.645292 0.884881 0.303633 0.125 Uiso 1 1 calc R U . . .
N4 N 0.6362(4) 0.7564(3) 0.2282(2) 0.182(4) Uani 1 1 d D U . . .
N5 N 0.2248(5) 0.7988(10) 0.5747(6) 0.436(11) Uani 1 1 d D U . A 1
H86 H 0.236278 0.785002 0.597203 0.523 Uiso 1 1 calc R U . A 1
O1 O 0.5291(3) 0.8860(2) 0.29653(15) 0.1094(18) Uani 1 1 d . . . . .
O2 O 0.6462(5) 0.7212(3) 0.2086(3) 0.226(5) Uani 1 1 d . U . . .
O3 O 0.55898(13) 0.97662(11) 0.55331(9) 0.0493(7) Uani 1 1 d . . . . .
O4 O 0.58173(15) 0.97706(13) 0.61680(10) 0.0627(10) Uani 1 1 d . . . . .
O5 O 0.17580(14) 0.58469(13) 0.62029(10) 0.0612(9) Uani 1 1 d . . . . .
O6 O 0.15372(13) 0.58604(12) 0.55625(10) 0.0565(8) Uani 1 1 d . . . . .
N7 N 0.8109(4) 0.8155(5) 0.4898(3) 0.195(5) Uani 1 1 d . U . . .
H87 H 0.844838 0.819258 0.491778 0.234 Uiso 1 1 calc R U . . .
N8 N 0.7440(6) 0.8526(6) 0.3769(3) 0.219(5) Uani 1 1 d . U . . .
O7 O 0.2557(9) 0.8379(11) 0.5227(8) 0.66(2) Uani 1 1 d D U . B 1
O9 O 0.66989(13) 0.99059(13) 0.57010(10) 0.0572(8) Uani 1 1 d . . . . .
O10 O 0.69171(15) 0.98672(14) 0.63421(10) 0.0629(9) Uani 1 1 d . . . . .
O11 O 1.06713(15) 0.57524(14) 0.61170(10) 0.0659(10) Uani 1 1 d . . . . .
O12 O 1.04689(13) 0.57742(12) 0.54801(9) 0.0549(8) Uani 1 1 d . . . . .
O13 O 0.7432(4) 0.7989(6) 0.5201(4) 0.272(8) Uani 1 1 d . U . . .
O14 O 0.7177(6) 0.8651(7) 0.3399(3) 0.310(8) Uani 1 1 d . U . . .
Zn1 Zn 0.60475(2) 1.03064(2) 0.54676(2) 0.04052(15) Uani 1 1 d . . . . .
Zn2 Zn 0.63070(2) 1.03178(2) 0.63024(2) 0.04153(15) Uani 1 1 d . . . . .
C47 C 0.2637(5) 0.8078(7) 0.5486(5) 0.466(14) Uani 1 1 d D U . . .
C48 C 0.0871(7) 0.8057(7) 0.5105(5) 0.442(11) Uani 1 1 d D U . . .
C49 C 0.1402(6) 0.7818(9) 0.5297(5) 0.424(12) Uani 1 1 d D U . . .
H42 H 0.133635 0.750254 0.539703 0.508 Uiso 1 1 calc R U . . .
H43 H 0.161047 0.777148 0.510313 0.508 Uiso 1 1 calc R U . . .
C50 C 0.1711(6) 0.8125(10) 0.5625(5) 0.434(11) Uani 1 1 d D U . . .
H84 H 0.167185 0.847072 0.556294 0.521 Uiso 1 1 calc R U . A 1
C51 C 0.1397(6) 0.7976(10) 0.5914(5) 0.463(12) Uani 1 1 d D U . . .
H44 H 0.136621 0.762645 0.591279 0.556 Uiso 1 1 calc R U . . .
H45 H 0.159004 0.807514 0.617539 0.556 Uiso 1 1 calc R U . . .
C52 C 0.0848(7) 0.8193(7) 0.5821(6) 0.415(11) Uani 1 1 d D U . . .
C53 C 0.0945(11) 0.8538(8) 0.4950(6) 0.483(11) Uani 1 1 d D U . . .
H70 H 0.114816 0.850915 0.475439 0.725 Uiso 1 1 calc R U . . .
H71 H 0.060065 0.867831 0.483350 0.725 Uiso 1 1 calc R U . . .
H72 H 0.113658 0.874120 0.515962 0.725 Uiso 1 1 calc R U . . .
C54 C 0.0551(9) 0.7770(10) 0.4777(6) 0.483(11) Uani 1 1 d D U . . .
H73 H 0.074623 0.773710 0.457749 0.725 Uiso 1 1 calc R U . . .
H74 H 0.048361 0.745579 0.487065 0.725 Uiso 1 1 calc R U . . .
H75 H 0.021535 0.793063 0.466921 0.725 Uiso 1 1 calc R U . . .
C55 C 0.0495(9) 0.7979(10) 0.6050(6) 0.483(11) Uani 1 1 d D U . . .
H76 H 0.050594 0.763311 0.603205 0.725 Uiso 1 1 calc R U . . .
H77 H 0.061636 0.807585 0.631967 0.725 Uiso 1 1 calc R U . . .
H78 H 0.013322 0.808998 0.594635 0.725 Uiso 1 1 calc R U . . .
C56 C 0.0810(11) 0.8723(7) 0.5863(6) 0.483(11) Uani 1 1 d D U . . .
H88 H 0.103489 0.888016 0.571832 0.725 Uiso 1 1 calc R U . . .
H89 H 0.044395 0.882392 0.576209 0.725 Uiso 1 1 calc R U . . .
H90 H 0.092709 0.880980 0.613541 0.725 Uiso 1 1 calc R U . . .
N6 N 0.0566(6) 0.8100(7) 0.5399(4) 0.406(10) Uani 1 1 d D U . . .
O8 O 0.0014(8) 0.8052(10) 0.5405(8) 0.464(14) Uani 1 1 d . U . . .

loop_
_atom_site_aniso_label
_atom_site_aniso_U_11
_atom_site_aniso_U_22
_atom_site_aniso_U_33
_atom_site_aniso_U_23
_atom_site_aniso_U_13
_atom_site_aniso_U_12
C1 0.085(3) 0.085(4) 0.040(3) -0.013(2) 0.034(2) -0.022(3)
C2 0.101(4) 0.117(5) 0.049(3) -0.012(3) 0.046(3) -0.043(4)
C3 0.084(4) 0.093(4) 0.036(2) -0.004(3) 0.031(2) -0.013(3)
C4 0.068(3) 0.088(4) 0.034(2) -0.009(2) 0.023(2) -0.014(3)
C5 0.066(3) 0.078(3) 0.033(2) -0.005(2) 0.024(2) -0.012(2)
C6 0.107(4) 0.099(5) 0.034(3) -0.001(3) 0.033(3) -0.016(4)
C7 0.156(7) 0.135(7) 0.052(4) -0.025(4) 0.056(4) -0.067(6)
C8 0.184(8) 0.125(6) 0.043(3) -0.015(4) 0.059(4) -0.063(6)
C9 0.111(5) 0.109(5) 0.037(3) -0.004(3) 0.035(3) -0.019(4)
C10 0.095(4) 0.098(4) 0.038(3) -0.003(3) 0.034(3) -0.010(3)
C11 0.108(5) 0.114(5) 0.037(3) 0.001(3) 0.038(3) -0.015(4)
C12 0.073(3) 0.127(5) 0.041(3) -0.003(3) 0.025(3) -0.014(3)
C13 0.086(4) 0.157(7) 0.040(3) -0.015(4) 0.026(3) -0.034(4)
C14 0.111(5) 0.100(5) 0.035(3) 0.002(3) 0.035(3) -0.023(4)
C15 0.077(3) 0.087(4) 0.043(3) -0.006(2) 0.037(2) -0.005(3)
C16 0.066(3) 0.083(3) 0.033(2) 0.003(2) 0.028(2) 0.004(2)
C17 0.127(6) 0.090(4) 0.041(3) 0.002(3) 0.045(3) 0.001(4)
C18 0.411(17) 0.163(9) 0.093(7) 0.031(6) 0.119(9) 0.150(11)
C19 0.440(18) 0.131(8) 0.139(9) 0.019(7) 0.196(11) 0.076(11)
C20 0.254(11) 0.118(7) 0.092(6) -0.003(5) 0.087(7) 0.068(8)
C21 0.46(2) 0.142(9) 0.117(9) -0.020(7) 0.143(11) 0.001(13)
C22 0.47(2) 0.165(11) 0.163(12) -0.041(10) 0.166(14) -0.034(15)
C23 0.63(4) 0.146(12) 0.29(2) 0.061(14) 0.29(3) 0.079(19)
C24 0.31(2) 0.47(4) 0.31(3) -0.24(3) 0.01(2) -0.05(3)
C25 0.31(2) 0.49(3) 0.225(18) 0.00(2) 0.164(16) 0.21(2)
C26 0.209(12) 0.237(15) 0.114(9) 0.058(9) 0.034(8) 0.037(11)
C27 0.052(2) 0.051(2) 0.048(3) -0.0001(19) 0.025(2) -0.0072(19)
C28 0.076(3) 0.063(3) 0.049(3) 0.000(2) 0.029(2) -0.025(2)
C29 0.132(6) 0.123(6) 0.054(3) 0.008(4) 0.033(4) -0.081(5)
C30 0.147(7) 0.118(6) 0.081(5) 0.007(4) 0.038(5) -0.076(6)
C31 0.108(5) 0.095(5) 0.099(5) 0.020(4) 0.027(4) -0.060(4)
C32 0.081(4) 0.078(4) 0.069(4) 0.005(3) 0.014(3) -0.029(3)
C33 0.079(3) 0.064(3) 0.052(3) -0.001(2) 0.021(3) -0.025(3)
C34 0.117(6) 0.122(6) 0.117(7) 0.038(5) 0.003(5) -0.077(5)
C35 0.136(7) 0.163(9) 0.153(9) 0.069(7) -0.032(6) -0.108(7)
C36 0.145(8) 0.147(8) 0.146(9) 0.067(7) -0.007(7) -0.093(7)
C37 0.139(7) 0.149(8) 0.145(9) 0.062(7) -0.028(7) -0.091(7)
C38 0.156(9) 0.258(15) 0.286(17) 0.194(14) -0.097(10) -0.163(10)
C39 0.120(7) 0.149(8) 0.215(12) 0.101(9) -0.015(7) -0.078(6)
C40 0.118(6) 0.146(7) 0.100(6) 0.035(5) 0.006(5) -0.090(6)
C41 0.166(8) 0.143(7) 0.074(5) 0.014(5) 0.009(5) -0.104(7)
C42 0.141(6) 0.100(5) 0.065(4) -0.001(4) 0.017(4) -0.075(5)
C43 0.103(4) 0.079(4) 0.059(3) 0.005(3) 0.033(3) -0.040(3)
C44 0.131(6) 0.129(6) 0.063(4) 0.014(4) 0.034(4) -0.072(5)
C45 0.142(7) 0.152(7) 0.066(4) 0.021(5) 0.019(4) -0.089(6)
C46 0.059(3) 0.050(2) 0.056(3) -0.006(2) 0.031(2) -0.015(2)
C57 0.066(3) 0.061(3) 0.046(3) 0.000(2) 0.023(2) 0.004(2)
C58 0.083(4) 0.081(4) 0.052(3) 0.002(3) 0.031(3) 0.028(3)
C59 0.117(5) 0.109(5) 0.044(3) -0.004(3) 0.032(3) 0.037(4)
C60 0.124(6) 0.105(5) 0.062(4) 0.010(4) 0.033(4) 0.054(5)
C61 0.141(6) 0.113(6) 0.068(4) 0.002(4) 0.041(4) 0.057(5)
C62 0.126(6) 0.119(6) 0.068(4) 0.016(4) 0.043(4) 0.058(5)
C63 0.121(5) 0.112(5) 0.047(3) 0.005(3) 0.035(3) 0.051(4)
C64 0.128(6) 0.109(5) 0.075(5) -0.001(4) 0.028(4) 0.064(5)
C65 0.275(15) 0.226(14) 0.099(8) -0.030(8) 0.001(9) 0.159(13)
C66 0.291(16) 0.265(16) 0.125(9) -0.023(10) 0.034(10) 0.211(14)
C67 0.105(5) 0.099(5) 0.068(4) -0.006(4) 0.032(4) 0.041(4)
C68 0.199(10) 0.162(9) 0.095(7) 0.003(6) 0.053(7) 0.095(8)
C69 0.187(9) 0.176(9) 0.077(5) 0.004(6) 0.044(6) 0.102(8)
C70 0.105(5) 0.089(4) 0.069(4) 0.004(3) 0.043(3) 0.033(4)
C71 0.100(4) 0.100(5) 0.058(4) -0.002(3) 0.038(3) 0.030(4)
C72 0.086(4) 0.079(4) 0.051(3) 0.003(3) 0.035(3) 0.011(3)
C73 0.066(3) 0.067(3) 0.051(3) -0.002(2) 0.030(2) 0.012(2)
C74 0.121(5) 0.088(4) 0.059(3) 0.008(3) 0.053(4) 0.027(4)
C75 0.140(6) 0.107(5) 0.064(4) 0.020(4) 0.049(4) 0.060(5)
C76 0.060(3) 0.062(3) 0.048(3) 0.002(2) 0.028(2) -0.007(2)
C77 0.220(13) 0.234(13) 0.103(8) -0.012(9) 0.003(9) 0.082(12)
C78 0.235(14) 0.258(16) 0.105(9) -0.028(10) 0.038(9) 0.087(12)
C79 0.217(13) 0.294(17) 0.138(11) -0.038(12) 0.049(10) 0.032(13)
C80 0.221(12) 0.263(14) 0.095(7) -0.006(8) 0.008(8) 0.150(11)
C81 0.221(12) 0.274(15) 0.125(9) -0.013(10) 0.024(9) 0.110(12)
C82 0.141(8) 0.195(11) 0.113(8) -0.002(8) 0.036(7) 0.046(8)
C83 0.34(2) 0.27(2) 0.194(18) -0.106(16) -0.036(16) 0.083(18)
C84 0.203(13) 0.30(2) 0.169(13) -0.004(13) 0.084(11) 0.063(14)
C85 0.160(10) 0.198(13) 0.170(12) 0.056(10) 0.003(9) -0.001(10)
C86 0.173(12) 0.242(16) 0.165(13) 0.051(12) 0.010(9) 0.027(11)
N1 0.059(2) 0.058(2) 0.0348(19) -0.0035(16) 0.0248(16) -0.0100(17)
N2 0.061(2) 0.055(2) 0.0377(19) 0.0029(16) 0.0277(17) 0.0064(17)
N3 0.158(6) 0.108(4) 0.059(3) 0.001(3) 0.049(4) 0.035(4)
N4 0.339(13) 0.118(6) 0.126(7) 0.010(5) 0.126(8) 0.084(8)
N5 0.240(15) 0.62(3) 0.50(3) 0.18(2) 0.203(16) 0.012(19)
O1 0.156(5) 0.106(4) 0.091(4) -0.030(3) 0.078(4) -0.037(4)
O2 0.396(14) 0.115(5) 0.205(9) -0.025(6) 0.145(10) 0.077(8)
O3 0.0637(18) 0.0499(17) 0.0420(17) -0.0034(13) 0.0273(14) -0.0162(14)
O4 0.084(2) 0.067(2) 0.0435(18) -0.0056(15) 0.0287(17) -0.0395(18)
O5 0.081(2) 0.065(2) 0.0458(18) -0.0058(15) 0.0313(16) -0.0292(18)
O6 0.0676(19) 0.0539(18) 0.055(2) 0.0007(15) 0.0285(16) -0.0197(15)
N7 0.200(9) 0.299(14) 0.080(6) 0.006(7) 0.022(6) 0.116(9)
N8 0.266(12) 0.274(14) 0.102(7) 0.009(9) 0.016(8) 0.078(11)
O7 0.50(3) 0.93(5) 0.49(4) 0.40(3) 0.02(3) -0.05(4)
O9 0.068(2) 0.061(2) 0.051(2) -0.0059(16) 0.0302(16) 0.0020(16)
O10 0.078(2) 0.074(2) 0.0439(19) -0.0002(16) 0.0290(17) 0.0159(19)
O11 0.088(2) 0.077(2) 0.0433(19) 0.0066(17) 0.0367(18) 0.026(2)
O12 0.069(2) 0.0596(19) 0.0424(17) -0.0076(14) 0.0261(15) 0.0014(15)
O13 0.123(6) 0.47(2) 0.238(12) 0.129(13) 0.061(7) 0.098(10)
O14 0.335(15) 0.47(2) 0.133(8) 0.040(11) 0.080(9) 0.190(16)
Zn1 0.0540(3) 0.0446(3) 0.0301(3) -0.00340(19) 0.0240(2) -0.0089(2)
Zn2 0.0569(3) 0.0461(3) 0.0290(2) -0.00308(19) 0.0248(2) -0.0098(2)
C47 0.213(17) 0.67(3) 0.53(3) 0.19(3) 0.13(2) -0.07(2)
C48 0.230(17) 0.63(2) 0.47(2) -0.11(2) 0.094(16) 0.11(2)
C49 0.191(15) 0.61(3) 0.50(3) -0.05(2) 0.131(17) 0.136(18)
C50 0.249(17) 0.62(2) 0.49(2) 0.06(2) 0.204(17) 0.05(2)
C51 0.32(2) 0.65(3) 0.47(3) 0.04(2) 0.21(2) 0.01(2)
C52 0.217(16) 0.65(2) 0.43(2) -0.04(2) 0.175(17) -0.02(2)
C53 0.370(16) 0.57(2) 0.52(2) -0.060(19) 0.124(15) 0.056(18)
C54 0.370(16) 0.57(2) 0.52(2) -0.060(19) 0.124(15) 0.056(18)
C55 0.370(16) 0.57(2) 0.52(2) -0.060(19) 0.124(15) 0.056(18)
C56 0.370(16) 0.57(2) 0.52(2) -0.060(19) 0.124(15) 0.056(18)
N6 0.238(16) 0.63(2) 0.38(2) -0.12(2) 0.137(16) 0.014(19)
O8 0.298(18) 0.55(3) 0.49(3) -0.13(3) 0.00(2) -0.08(2)

loop_
_atom_type_symbol
_atom_type_description
_atom_type_scat_dispersion_real
_atom_type_scat_dispersion_imag
_atom_type_scat_source
C C -0.0001 0.0005 'International Tables Vol C Tables 4.2.6.8 and 6.1.1.4'
H H 0.0000 0.0000 'International Tables Vol C Tables 4.2.6.8 and 6.1.1.4'
N N 0.0004 0.0010 'International Tables Vol C Tables 4.2.6.8 and 6.1.1.4'
O O 0.0017 0.0018 'International Tables Vol C Tables 4.2.6.8 and 6.1.1.4'
Zn Zn 0.2601 0.5359 'International Tables Vol C Tables 4.2.6.8 and 6.1.1.4'

loop_
_geom_angle_atom_site_label_1
_geom_angle_atom_site_label_2
_geom_angle_atom_site_label_3
_geom_angle
_geom_angle_site_symmetry_1
_geom_angle_site_symmetry_3
_geom_angle_publ_flag
N1 C1 C2 122.4(5) . . ?
C1 C2 C3 119.3(5) . . ?
C4 C3 C2 118.0(5) . . ?
C4 C3 C6 121.3(5) . . ?
C2 C3 C6 120.5(5) . . ?
C3 C4 C5 118.9(5) . . ?
N1 C5 C4 122.1(4) . . ?
C11 C6 C7 118.1(5) . . ?
C11 C6 C3 122.1(5) . . ?
C7 C6 C3 119.8(6) . . ?
C8 C7 C6 119.9(7) . . ?
C7 C8 C9 121.1(7) . . ?
C8 C9 C10 120.0(5) . . ?
C8 C9 C14 118.5(6) . . ?
C10 C9 C14 121.6(6) . . ?
C11 C10 C9 118.5(6) . . ?
C11 C10 C17 118.3(6) . . ?
C9 C10 C17 123.0(5) . . ?
C6 C11 C10 122.3(6) . . ?
N2 C12 C13 121.8(5) . . ?
C14 C13 C12 119.4(6) . . ?
C15 C14 C13 117.9(5) . . ?
C15 C14 C9 121.2(6) . . ?
C13 C14 C9 121.0(6) . . ?
C16 C15 C14 119.1(5) . . ?
N2 C16 C15 122.4(5) . . ?
O1 C17 N3 125.8(7) . . ?
O1 C17 C10 120.0(6) . . ?
N3 C17 C10 114.1(7) . . ?
C19 C18 N4 113.0(8) . . ?
C19 C18 C26 115.4(11) . . ?
N4 C18 C26 108.8(9) . . ?
C19 C18 C25 111.5(13) . . ?
N4 C18 C25 103.6(8) . . ?
C26 C18 C25 103.5(8) . . ?
C18 C19 C20 122.2(12) . . ?
C21 C20 N3 117.2(8) . . ?
C21 C20 C19 108.7(10) . . ?
N3 C20 C19 110.2(10) . . ?
C20 C21 C22 111.4(10) . . ?
N4 C22 C23 112.2(10) . . ?
N4 C22 C24 109.0(9) . . ?
C23 C22 C24 107.5(10) . . ?
N4 C22 C21 105.1(10) . . ?
C23 C22 C21 105.8(12) . . ?
C24 C22 C21 117.3(15) . . ?
O3 C27 O4 124.6(4) . . ?
O3 C27 C28 117.7(4) . . ?
O4 C27 C28 117.7(4) . . ?
C33 C28 C29 117.3(5) . . ?
C33 C28 C27 122.3(4) . . ?
C29 C28 C27 120.4(5) . . ?
C30 C29 C28 121.0(6) . . ?
C29 C30 C31 120.9(7) . . ?
C32 C31 C30 118.7(6) . . ?
C32 C31 C34 122.4(7) . . ?
C30 C31 C34 118.8(7) . . ?
C33 C32 C31 120.1(6) . . ?
C32 C33 C28 121.8(5) . . ?
C35 C34 C39 120.0 . . ?
C35 C34 C31 122.9(5) . . ?
C39 C34 C31 117.0(5) . . ?
C34 C35 C36 120.0 . . ?
C37 C36 C35 120.0 . . ?
C36 C37 C38 120.0 . . ?
C36 C37 C40 118.3(5) . . ?
C38 C37 C40 120.2(5) . . ?
C39 C38 C37 120.0 . . ?
C39 C38 C47 109.6(8) . . ?
C37 C38 C47 129.4(8) . . ?
C38 C39 C34 120.0 . . ?
C41 C40 C45 121.6(6) . . ?
C41 C40 C37 114.3(7) . . ?
C45 C40 C37 124.1(7) . . ?
C40 C41 C42 117.5(7) . . ?
C41 C42 C43 122.9(7) . . ?
C42 C43 C44 117.6(6) . . ?
C42 C43 C46 121.7(5) . . ?
C44 C43 C46 120.7(6) . . ?
C45 C44 C43 120.0(7) . . ?
C44 C45 C40 120.1(7) . . ?
O5 C46 O6 125.8(4) . . ?
O5 C46 C43 117.4(5) . . ?
O6 C46 C43 116.7(4) . . ?
O9 C57 O10 124.5(5) . . ?
O9 C57 C58 116.7(5) . . ?
O10 C57 C58 118.8(5) . . ?
C59 C58 C63 117.2(5) . . ?
C59 C58 C57 122.1(5) . . ?
C63 C58 C57 120.7(5) . . ?
C60 C59 C58 121.8(6) . . ?
C59 C60 C61 122.7(6) . . ?
C60 C61 C62 115.5(6) . . ?
C60 C61 C64 123.2(6) . . ?
C62 C61 C64 121.2(6) . . ?
C63 C62 C61 120.6(6) . . ?
C62 C63 C58 122.0(6) . . ?
C65 C64 C69 120.0 . . ?
C65 C64 C61 118.6(5) . . ?
C69 C64 C61 121.2(5) . . ?
C66 C65 C64 120.0 . . ?
C65 C66 C67 120.0 . . ?
C68 C67 C66 120.0 . . ?
C68 C67 C70 120.1(5) . . ?
C66 C67 C70 119.9(5) . . ?
C67 C68 C69 120.0 . . ?
C68 C69 C64 120.0 . . ?
C68 C69 C77 114.8(6) . . ?
C64 C69 C77 124.9(6) . . ?
C71 C70 C75 116.2(6) . . ?
C71 C70 C67 122.3(6) . . ?
C75 C70 C67 121.3(6) . . ?
C72 C71 C70 122.3(6) . . ?
C71 C72 C73 121.0(6) . . ?
C74 C73 C72 118.3(5) . . ?
C74 C73 C76 121.7(5) . . ?
C72 C73 C76 120.0(5) . . ?
C75 C74 C73 120.3(5) . . ?
C74 C75 C70 121.7(6) . . ?
O11 C76 O12 127.3(5) . . ?
O11 C76 C73 116.9(4) . . ?
O12 C76 C73 115.8(4) . . ?
O13 C77 C69 129.4(15) . . ?
O13 C77 N7 120.6(12) . . ?
C69 C77 N7 109.9(14) . . ?
N8 C78 C84 103.8(14) . . ?
N8 C78 C83 108.0(14) . . ?
C84 C78 C83 106.6(9) . . ?
N8 C78 C79 114.0(13) . . ?
C84 C78 C79 108.8(13) . . ?
C83 C78 C79 114.9(15) . . ?
C78 C79 C80 108.3(12) . . ?
N7 C80 C79 104.6(10) . . ?
N7 C80 C81 108.6(13) . . ?
C79 C80 C81 111.4(14) . . ?
C82 C81 C80 108.8(12) . . ?
C85 C82 C86 107.6(9) . . ?
C85 C82 N8 115.9(12) . . ?
C86 C82 N8 108.3(12) . . ?
C85 C82 C81 114.5(12) . . ?
C86 C82 C81 104.0(11) . . ?
N8 C82 C81 105.8(10) . . ?
C5 N1 C1 119.2(4) . . ?
C5 N1 Zn1 121.8(3) . . ?
C1 N1 Zn1 119.0(3) . . ?
C12 N2 C16 119.3(4) . . ?
C12 N2 Zn2 121.0(3) . 6_575 ?
C16 N2 Zn2 119.2(3) . 6_575 ?
C17 N3 C20 125.5(9) . . ?
O2 N4 C22 118.7(9) . . ?
O2 N4 C18 117.2(8) . . ?
C22 N4 C18 119.1(8) . . ?
C50 N5 C47 120.9(15) . . ?
C27 O3 Zn1 123.5(3) . . ?
C27 O4 Zn2 131.9(3) . . ?
C46 O5 Zn2 128.0(3) . 3_445 ?
C46 O6 Zn1 125.4(3) . 3_445 ?
C77 N7 C80 118.9(13) . . ?
O14 N8 C78 117.9(14) . . ?
O14 N8 C82 109.5(12) . . ?
C78 N8 C82 125.4(12) . . ?
C57 O9 Zn1 142.8(3) . . ?
C57 O10 Zn2 111.8(3) . . ?
C76 O11 Zn2 135.0(3) . 3_545 ?
C76 O12 Zn1 116.4(3) . 3_545 ?
O3 Zn1 O6 163.81(14) . 3 ?
O3 Zn1 N1 97.26(14) . . ?
O6 Zn1 N1 98.73(14) 3 . ?
O3 Zn1 O12 91.26(14) . 3_455 ?
O6 Zn1 O12 86.43(15) 3 3_455 ?
N1 Zn1 O12 107.15(15) . 3_455 ?
O3 Zn1 O9 89.66(14) . . ?
O6 Zn1 O9 85.82(15) 3 . ?
N1 Zn1 O9 97.37(15) . . ?
O12 Zn1 O9 155.13(13) 3_455 . ?
O3 Zn1 Zn2 83.24(9) . . ?
O6 Zn1 Zn2 80.65(10) 3 . ?
N1 Zn1 Zn2 165.27(12) . . ?
O12 Zn1 Zn2 87.54(9) 3_455 . ?
O9 Zn1 Zn2 67.89(9) . . ?
O5 Zn2 O4 156.18(14) 3 . ?
O5 Zn2 O10 89.51(17) 3 . ?
O4 Zn2 O10 88.83(17) . . ?
O5 Zn2 N2 109.00(14) 3 6_576 ?
O4 Zn2 N2 94.71(14) . 6_576 ?
O10 Zn2 N2 99.36(15) . 6_576 ?
O5 Zn2 O11 87.87(17) 3 3_455 ?
O4 Zn2 O11 87.84(18) . 3_455 ?
O10 Zn2 O11 165.54(14) . 3_455 ?
N2 Zn2 O11 94.94(15) 6_576 3_455 ?
O5 Zn2 Zn1 79.78(10) 3 . ?
O4 Zn2 Zn1 76.57(10) . . ?
O10 Zn2 Zn1 92.69(10) . . ?
N2 Zn2 Zn1 165.03(12) 6_576 . ?
O11 Zn2 Zn1 72.85(10) 3_455 . ?
O7 C47 C38 126.0(15) . . ?
O7 C47 N5 123.0(17) . . ?
C38 C47 N5 107.2(12) . . ?
N6 C48 C53 109.6(12) . . ?
N6 C48 C54 107.9(11) . . ?
C53 C48 C54 107.2(10) . . ?
N6 C48 C49 107.7(11) . . ?
C53 C48 C49 112.1(14) . . ?
C54 C48 C49 112.3(14) . . ?
C50 C49 C48 110.0(13) . . ?
N5 C50 C49 112.3(14) . . ?
N5 C50 C51 111.9(15) . . ?
C49 C50 C51 95.4(13) . . ?
C52 C51 C50 112.2(13) . . ?
C55 C52 C56 106.2(10) . . ?
C55 C52 C51 113.2(14) . . ?
C56 C52 C51 117.3(15) . . ?
C55 C52 N6 104.9(12) . . ?
C56 C52 N6 103.8(12) . . ?
C51 C52 N6 110.2(11) . . ?
O8 N6 C48 135.7(15) . . ?
O8 N6 C52 103.9(13) . . ?
C48 N6 C52 120.3(11) . . ?

loop_
_geom_bond_atom_site_label_1
_geom_bond_atom_site_label_2
_geom_bond_distance
_geom_bond_site_symmetry_2
_geom_bond_publ_flag
C1 N1 1.325(6) . ?
C1 C2 1.355(7) . ?
C2 C3 1.392(8) . ?
C3 C4 1.372(7) . ?
C3 C6 1.467(7) . ?
C4 C5 1.386(6) . ?
C5 N1 1.319(6) . ?
C6 C11 1.370(9) . ?
C6 C7 1.405(9) . ?
C7 C8 1.362(9) . ?
C8 C9 1.370(10) . ?
C9 C10 1.389(9) . ?
C9 C14 1.492(7) . ?
C10 C11 1.377(7) . ?
C10 C17 1.520(10) . ?
C12 N2 1.303(7) . ?
C12 C13 1.385(8) . ?
C13 C14 1.380(9) . ?
C14 C15 1.371(8) . ?
C15 C16 1.370(6) . ?
C16 N2 1.331(6) . ?
C17 O1 1.212(8) . ?
C17 N3 1.315(9) . ?
C18 C19 1.438(13) . ?
C18 N4 1.484(14) . ?
C18 C26 1.499(8) . ?
C18 C25 1.555(9) . ?
C19 C20 1.451(14) . ?
C20 C21 1.386(14) . ?
C20 N3 1.408(10) . ?
C21 C22 1.650(16) . ?
C22 N4 1.435(16) . ?
C22 C23 1.475(9) . ?
C22 C24 1.531(9) . ?
C27 O3 1.241(5) . ?
C27 O4 1.251(6) . ?
C27 C28 1.469(6) . ?
C28 C33 1.372(7) . ?
C28 C29 1.390(7) . ?
C29 C30 1.336(8) . ?
C30 C31 1.389(10) . ?
C31 C32 1.361(9) . ?
C31 C34 1.478(6) . ?
C32 C33 1.360(7) . ?
C34 C35 1.3900 . ?
C34 C39 1.3900 . ?
C35 C36 1.3900 . ?
C36 C37 1.3900 . ?
C37 C38 1.3900 . ?
C37 C40 1.527(7) . ?
C38 C39 1.3900 . ?
C38 C47 1.516(9) . ?
C40 C41 1.350(11) . ?
C40 C45 1.370(11) . ?
C41 C42 1.360(9) . ?
C42 C43 1.373(8) . ?
C43 C44 1.385(8) . ?
C43 C46 1.473(7) . ?
C44 C45 1.349(9) . ?
C46 O5 1.230(6) . ?
C46 O6 1.269(6) . ?
C57 O9 1.257(6) . ?
C57 O10 1.264(6) . ?
C57 C58 1.453(7) . ?
C58 C59 1.393(8) . ?
C58 C63 1.397(8) . ?
C59 C60 1.323(9) . ?
C60 C61 1.413(9) . ?
C61 C62 1.435(10) . ?
C61 C64 1.461(7) . ?
C62 C63 1.349(9) . ?
C64 C65 1.3900 . ?
C64 C69 1.3900 . ?
C65 C66 1.3900 . ?
C66 C67 1.3900 . ?
C67 C68 1.3900 . ?
C67 C70 1.470(7) . ?
C68 C69 1.3900 . ?
C69 C77 1.432(14) . ?
C70 C71 1.372(9) . ?
C70 C75 1.413(9) . ?
C71 C72 1.326(8) . ?
C72 C73 1.390(7) . ?
C73 C74 1.372(8) . ?
C73 C76 1.513(7) . ?
C74 C75 1.340(9) . ?
C76 O11 1.215(6) . ?
C76 O12 1.256(6) . ?
C77 O13 1.260(17) . ?
C77 N7 1.433(18) . ?
C78 N8 1.424(18) . ?
C78 C84 1.497(9) . ?
C78 C83 1.517(10) . ?
C78 C79 1.537(19) . ?
C79 C80 1.564(17) . ?
C80 N7 1.439(13) . ?
C80 C81 1.57(2) . ?
C81 C82 1.555(16) . ?
C82 C85 1.495(9) . ?
C82 C86 1.505(9) . ?
C82 N8 1.517(17) . ?
N1 Zn1 2.006(4) . ?
N2 Zn2 2.019(4) 6_575 ?
N4 O2 1.279(10) . ?
N5 C50 1.417(15) . ?
N5 C47 1.56(2) . ?
O3 Zn1 1.988(3) . ?
O4 Zn2 1.989(3) . ?
O5 Zn2 1.989(3) 3_445 ?
O6 Zn1 1.997(3) 3_445 ?
N8 O14 1.384(14) . ?
O7 C47 1.239(16) . ?
O9 Zn1 2.045(4) . ?
O10 Zn2 2.019(4) . ?
O11 Zn2 2.042(4) 3_545 ?
O12 Zn1 2.018(3) 3_545 ?
Zn1 Zn2 2.9013(16) . ?
C48 N6 1.47(2) . ?
C48 C53 1.497(10) . ?
C48 C54 1.501(10) . ?
C48 C49 1.548(16) . ?
C49 C50 1.526(16) . ?
C50 C51 1.530(17) . ?
C51 C52 1.521(16) . ?
C52 C55 1.502(9) . ?
C52 C56 1.510(10) . ?
C52 N6 1.54(2) . ?
N6 O8 1.46(2) . ?

loop_
_geom_torsion_atom_site_label_1
_geom_torsion_atom_site_label_2
_geom_torsion_atom_site_label_3
_geom_torsion_atom_site_label_4
_geom_torsion
_geom_torsion_site_symmetry_1
_geom_torsion_site_symmetry_2
_geom_torsion_site_symmetry_3
_geom_torsion_site_symmetry_4
_geom_torsion_publ_flag
N1 C1 C2 C3 2.9(11) . . . . ?
C1 C2 C3 C4 -3.1(11) . . . . ?
C1 C2 C3 C6 -178.5(7) . . . . ?
C2 C3 C4 C5 2.1(9) . . . . ?
C6 C3 C4 C5 177.5(6) . . . . ?
C3 C4 C5 N1 -0.9(9) . . . . ?
C4 C3 C6 C11 -27.8(11) . . . . ?
C2 C3 C6 C11 147.5(7) . . . . ?
C4 C3 C6 C7 151.4(7) . . . . ?
C2 C3 C6 C7 -33.3(11) . . . . ?
C11 C6 C7 C8 -4.9(13) . . . . ?
C3 C6 C7 C8 175.8(8) . . . . ?
C6 C7 C8 C9 2.7(15) . . . . ?
C7 C8 C9 C10 0.5(14) . . . . ?
C7 C8 C9 C14 -179.9(9) . . . . ?
C8 C9 C10 C11 -1.4(12) . . . . ?
C14 C9 C10 C11 179.1(7) . . . . ?
C8 C9 C10 C17 -176.7(8) . . . . ?
C14 C9 C10 C17 3.8(11) . . . . ?
C7 C6 C11 C10 4.1(12) . . . . ?
C3 C6 C11 C10 -176.7(7) . . . . ?
C9 C10 C11 C6 -1.0(11) . . . . ?
C17 C10 C11 C6 174.5(7) . . . . ?
N2 C12 C13 C14 -2.7(12) . . . . ?
C12 C13 C14 C15 3.1(12) . . . . ?
C12 C13 C14 C9 -175.8(7) . . . . ?
C8 C9 C14 C15 -130.5(8) . . . . ?
C10 C9 C14 C15 49.1(11) . . . . ?
C8 C9 C14 C13 48.3(12) . . . . ?
C10 C9 C14 C13 -132.1(8) . . . . ?
C13 C14 C15 C16 -2.4(10) . . . . ?
C9 C14 C15 C16 176.5(6) . . . . ?
C14 C15 C16 N2 1.3(9) . . . . ?
C11 C10 C17 O1 64.8(9) . . . . ?
C9 C10 C17 O1 -119.9(8) . . . . ?
C11 C10 C17 N3 -118.3(7) . . . . ?
C9 C10 C17 N3 57.0(9) . . . . ?
N4 C18 C19 C20 -30.8(18) . . . . ?
C26 C18 C19 C20 95.3(15) . . . . ?
C25 C18 C19 C20 -147.0(14) . . . . ?
C18 C19 C20 C21 46.4(19) . . . . ?
C18 C19 C20 N3 176.1(11) . . . . ?
N3 C20 C21 C22 174.9(12) . . . . ?
C19 C20 C21 C22 -59.4(19) . . . . ?
C20 C21 C22 N4 61.8(16) . . . . ?
C20 C21 C22 C23 -179.3(14) . . . . ?
C20 C21 C22 C24 -59(2) . . . . ?
O3 C27 C28 C33 4.7(8) . . . . ?
O4 C27 C28 C33 -175.9(5) . . . . ?
O3 C27 C28 C29 -176.1(6) . . . . ?
O4 C27 C28 C29 3.4(9) . . . . ?
C33 C28 C29 C30 -4.8(12) . . . . ?
C27 C28 C29 C30 175.9(8) . . . . ?
C28 C29 C30 C31 1.9(15) . . . . ?
C29 C30 C31 C32 0.4(15) . . . . ?
C29 C30 C31 C34 179.7(9) . . . . ?
C30 C31 C32 C33 0.4(13) . . . . ?
C34 C31 C32 C33 -178.9(7) . . . . ?
C31 C32 C33 C28 -3.6(11) . . . . ?
C29 C28 C33 C32 5.7(10) . . . . ?
C27 C28 C33 C32 -175.1(6) . . . . ?
C32 C31 C34 C35 130.7(8) . . . . ?
C30 C31 C34 C35 -48.6(11) . . . . ?
C32 C31 C34 C39 -52.4(10) . . . . ?
C30 C31 C34 C39 128.3(8) . . . . ?
C39 C34 C35 C36 0.0 . . . . ?
C31 C34 C35 C36 176.9(8) . . . . ?
C34 C35 C36 C37 0.0 . . . . ?
C35 C36 C37 C38 0.0 . . . . ?
C35 C36 C37 C40 166.1(8) . . . . ?
C36 C37 C38 C39 0.0 . . . . ?
C40 C37 C38 C39 -165.8(9) . . . . ?
C36 C37 C38 C47 -167.5(8) . . . . ?
C40 C37 C38 C47 26.7(11) . . . . ?
C37 C38 C39 C34 0.0 . . . . ?
C47 C38 C39 C34 169.8(7) . . . . ?
C35 C34 C39 C38 0.0 . . . . ?
C31 C34 C39 C38 -177.0(8) . . . . ?
C36 C37 C40 C41 55.1(12) . . . . ?
C38 C37 C40 C41 -138.8(9) . . . . ?
C36 C37 C40 C45 -126.0(10) . . . . ?
C38 C37 C40 C45 40.1(14) . . . . ?
C45 C40 C41 C42 -1.6(18) . . . . ?
C37 C40 C41 C42 177.3(9) . . . . ?
C40 C41 C42 C43 -2.0(17) . . . . ?
C41 C42 C43 C44 3.0(14) . . . . ?
C41 C42 C43 C46 -178.2(8) . . . . ?
C42 C43 C44 C45 -0.5(14) . . . . ?
C46 C43 C44 C45 -179.3(8) . . . . ?
C43 C44 C45 C40 -2.9(16) . . . . ?
C41 C40 C45 C44 4.0(19) . . . . ?
C37 C40 C45 C44 -174.8(9) . . . . ?
C42 C43 C46 O5 -0.1(10) . . . . ?
C44 C43 C46 O5 178.6(7) . . . . ?
C42 C43 C46 O6 -179.7(7) . . . . ?
C44 C43 C46 O6 -1.0(10) . . . . ?
O9 C57 C58 C59 -166.8(6) . . . . ?
O10 C57 C58 C59 10.8(9) . . . . ?
O9 C57 C58 C63 13.5(9) . . . . ?
O10 C57 C58 C63 -168.8(6) . . . . ?
C63 C58 C59 C60 -4.9(12) . . . . ?
C57 C58 C59 C60 175.4(7) . . . . ?
C58 C59 C60 C61 1.1(14) . . . . ?
C59 C60 C61 C62 2.7(14) . . . . ?
C59 C60 C61 C64 179.1(8) . . . . ?
C60 C61 C62 C63 -2.6(14) . . . . ?
C64 C61 C62 C63 -179.1(8) . . . . ?
C61 C62 C63 C58 -1.3(14) . . . . ?
C59 C58 C63 C62 5.0(12) . . . . ?
C57 C58 C63 C62 -175.3(7) . . . . ?
C60 C61 C64 C65 -28.8(12) . . . . ?
C62 C61 C64 C65 147.4(8) . . . . ?
C60 C61 C64 C69 146.3(8) . . . . ?
C62 C61 C64 C69 -37.5(12) . . . . ?
C69 C64 C65 C66 0.0 . . . . ?
C61 C64 C65 C66 175.2(7) . . . . ?
C64 C65 C66 C67 0.0 . . . . ?
C65 C66 C67 C68 0.0 . . . . ?
C65 C66 C67 C70 -179.4(6) . . . . ?
C66 C67 C68 C69 0.0 . . . . ?
C70 C67 C68 C69 179.4(6) . . . . ?
C67 C68 C69 C64 0.0 . . . . ?
C67 C68 C69 C77 -173.7(11) . . . . ?
C65 C64 C69 C68 0.0 . . . . ?
C61 C64 C69 C68 -175.1(7) . . . . ?
C65 C64 C69 C77 173.1(12) . . . . ?
C61 C64 C69 C77 -2.0(13) . . . . ?
C68 C67 C70 C71 -145.5(7) . . . . ?
C66 C67 C70 C71 33.8(10) . . . . ?
C68 C67 C70 C75 30.0(10) . . . . ?
C66 C67 C70 C75 -150.6(7) . . . . ?
C75 C70 C71 C72 4.6(12) . . . . ?
C67 C70 C71 C72 -179.7(7) . . . . ?
C70 C71 C72 C73 -2.2(11) . . . . ?
C71 C72 C73 C74 0.1(10) . . . . ?
C71 C72 C73 C76 178.9(6) . . . . ?
C72 C73 C74 C75 -0.8(11) . . . . ?
C76 C73 C74 C75 -179.5(7) . . . . ?
C73 C74 C75 C70 3.4(13) . . . . ?
C71 C70 C75 C74 -5.2(13) . . . . ?
C67 C70 C75 C74 179.0(8) . . . . ?
C74 C73 C76 O11 167.8(6) . . . . ?
C72 C73 C76 O11 -10.9(8) . . . . ?
C74 C73 C76 O12 -11.2(8) . . . . ?
C72 C73 C76 O12 170.0(5) . . . . ?
C68 C69 C77 O13 110.4(14) . . . . ?
C64 C69 C77 O13 -63.0(18) . . . . ?
C68 C69 C77 N7 -64.9(12) . . . . ?
C64 C69 C77 N7 121.7(10) . . . . ?
N8 C78 C79 C80 43(2) . . . . ?
C84 C78 C79 C80 157.9(14) . . . . ?
C83 C78 C79 C80 -82.7(18) . . . . ?
C78 C79 C80 N7 -174.4(14) . . . . ?
C78 C79 C80 C81 -57.2(19) . . . . ?
N7 C80 C81 C82 -179.9(11) . . . . ?
C79 C80 C81 C82 65.4(17) . . . . ?
C80 C81 C82 C85 75.7(15) . . . . ?
C80 C81 C82 C86 -167.2(13) . . . . ?
C80 C81 C82 N8 -53.2(16) . . . . ?
C4 C5 N1 C1 0.6(8) . . . . ?
C4 C5 N1 Zn1 179.1(4) . . . . ?
C2 C1 N1 C5 -1.7(9) . . . . ?
C2 C1 N1 Zn1 179.8(6) . . . . ?
C13 C12 N2 C16 1.6(10) . . . . ?
C13 C12 N2 Zn2 172.6(6) . . . 6_575 ?
C15 C16 N2 C12 -0.9(8) . . . . ?
C15 C16 N2 Zn2 -172.0(4) . . . 6_575 ?
O1 C17 N3 C20 16.5(12) . . . . ?
C10 C17 N3 C20 -160.2(7) . . . . ?
C21 C20 N3 C17 -93.6(15) . . . . ?
C19 C20 N3 C17 141.5(10) . . . . ?
C23 C22 N4 O2 44.1(15) . . . . ?
C24 C22 N4 O2 -74.9(14) . . . . ?
C21 C22 N4 O2 158.6(11) . . . . ?
C23 C22 N4 C18 -161.4(12) . . . . ?
C24 C22 N4 C18 79.6(13) . . . . ?
C21 C22 N4 C18 -46.9(13) . . . . ?
C19 C18 N4 O2 -170.9(13) . . . . ?
C26 C18 N4 O2 59.6(13) . . . . ?
C25 C18 N4 O2 -50.1(13) . . . . ?
C19 C18 N4 C22 34.2(14) . . . . ?
C26 C18 N4 C22 -95.3(11) . . . . ?
C25 C18 N4 C22 155.0(9) . . . . ?
O4 C27 O3 Zn1 -1.6(7) . . . . ?
C28 C27 O3 Zn1 177.8(3) . . . . ?
O3 C27 O4 Zn2 5.2(8) . . . . ?
C28 C27 O4 Zn2 -174.2(4) . . . . ?
O6 C46 O5 Zn2 3.4(8) . . . 3_445 ?
C43 C46 O5 Zn2 -176.1(4) . . . 3_445 ?
O5 C46 O6 Zn1 -7.2(7) . . . 3_445 ?
C43 C46 O6 Zn1 172.4(4) . . . 3_445 ?
O13 C77 N7 C80 1.3(19) . . . . ?
C69 C77 N7 C80 177.1(11) . . . . ?
C79 C80 N7 C77 -145.2(13) . . . . ?
C81 C80 N7 C77 95.7(17) . . . . ?
C84 C78 N8 O14 53.2(19) . . . . ?
C83 C78 N8 O14 -59.7(18) . . . . ?
C79 C78 N8 O14 171.4(15) . . . . ?
C84 C78 N8 C82 -159.6(13) . . . . ?
C83 C78 N8 C82 87.6(17) . . . . ?
C79 C78 N8 C82 -41(2) . . . . ?
C85 C82 N8 O14 67.2(18) . . . . ?
C86 C82 N8 O14 -53.8(17) . . . . ?
C81 C82 N8 O14 -164.8(15) . . . . ?
C85 C82 N8 C78 -82.3(18) . . . . ?
C86 C82 N8 C78 156.7(14) . . . . ?
C81 C82 N8 C78 46(2) . . . . ?
O10 C57 O9 Zn1 -9.4(9) . . . . ?
C58 C57 O9 Zn1 168.1(4) . . . . ?
O9 C57 O10 Zn2 3.6(7) . . . . ?
C58 C57 O10 Zn2 -173.9(4) . . . . ?
O12 C76 O11 Zn2 14.6(9) . . . 3_545 ?
C73 C76 O11 Zn2 -164.4(4) . . . 3_545 ?
O11 C76 O12 Zn1 -9.6(7) . . . 3_545 ?
C73 C76 O12 Zn1 169.3(3) . . . 3_545 ?
C39 C38 C47 O7 23(2) . . . . ?
C37 C38 C47 O7 -168(2) . . . . ?
C39 C38 C47 N5 -135.4(13) . . . . ?
C37 C38 C47 N5 33.1(15) . . . . ?
C50 N5 C47 O7 21(3) . . . . ?
C50 N5 C47 C38 -179.5(18) . . . . ?
N6 C48 C49 C50 -61.7(16) . . . . ?
C53 C48 C49 C50 58.9(19) . . . . ?
C54 C48 C49 C50 179.6(18) . . . . ?
C47 N5 C50 C49 71(3) . . . . ?
C47 N5 C50 C51 177(2) . . . . ?
C48 C49 C50 N5 -165.1(17) . . . . ?
C48 C49 C50 C51 78.5(19) . . . . ?
N5 C50 C51 C52 170.3(18) . . . . ?
C49 C50 C51 C52 -73(2) . . . . ?
C50 C51 C52 C55 168.6(19) . . . . ?
C50 C51 C52 C56 -67(2) . . . . ?
C50 C51 C52 N6 51.4(18) . . . . ?
C53 C48 N6 O8 96(3) . . . . ?
C54 C48 N6 O8 -20(3) . . . . ?
C49 C48 N6 O8 -142(3) . . . . ?
C53 C48 N6 C52 -87.7(17) . . . . ?
C54 C48 N6 C52 155.8(14) . . . . ?
C49 C48 N6 C52 34.4(15) . . . . ?
C55 C52 N6 O8 25(2) . . . . ?
C56 C52 N6 O8 -87(2) . . . . ?
C51 C52 N6 O8 147.0(19) . . . . ?
C55 C52 N6 C48 -152.5(13) . . . . ?
C56 C52 N6 C48 96.2(15) . . . . ?
C51 C52 N6 C48 -30.2(15) . . . . ?
